data_4322285
loop_
_publ_author_name
'Yasuhiro Arikawa'
'Hiroyuki Kawaguchi'
'Kazuo Kashiwabara'
'Kazuyuki Tatsumi'

_publ_contact_author_address
;
    Research Center for Materials Science, Nagoya University, Furo-cho, 
Chikusa-ku, Nagoya 464-8602, Japan
;
_publ_contact_author_name ' Kazuyuki Tatsumi'
_publ_section_title
;
 Synthesis of
 Bis{(2-dimethylphosphino)ethane-1-thiolato}bis(tert-butylthiolato)-
 molybdenum(IV) and Its Cluster-Forming Reactions with FeCl2 and CuBr
;
_journal_name_full 'Inorganic Chemistry'
_journal_page_first 4549
_journal_page_last 4553
_journal_paper_doi 10.1021/ic990435r
_journal_volume 38
_journal_year 1999
_chemical_formula_sum 'C16 H38 Mo P2 S4'
_chemical_formula_weight 516.60
_space_group_IT_number 15
_symmetry_cell_setting monoclinic
_symmetry_Int_Tables_number 15
_symmetry_space_group_name_Hall '-C 2yc'
_symmetry_space_group_name_H-M 'C 1 2/c 1'
_audit_creation_date 'Thu Apr  8 15:24:55 1999'
_audit_creation_method 'from TEXRAY.INF file'
_cell_angle_alpha 90
_cell_angle_beta 93.63(5)
_cell_angle_gamma 90
_cell_formula_units_Z 16
_cell_length_a 64.12(3)
_cell_length_b 9.195(4)
_cell_length_c 17.28(2)
_cell_measurement_reflns_used 24
_cell_measurement_temperature 296.2
_cell_measurement_theta_max 6.0
_cell_measurement_theta_min 2.2
_cell_volume 10168(13)
_computing_cell_refinement 'Rigaku/AFC Diffractometer Control'
_computing_data_collection 'Rigaku/AFC Diffractometer Control'
_computing_data_reduction teXsan
_computing_publication_material teXsan
_computing_structure_refinement teXsan
_computing_structure_solution SHELXS86
_diffrn_ambient_temperature 296.2
_diffrn_measurement_device_type 'Rigaku AFC7R'
_diffrn_measurement_method \w-2\q
_diffrn_orient_matrix_UB_11 -0.00344
_diffrn_orient_matrix_UB_12 0.09766
_diffrn_orient_matrix_UB_13 0.02129
_diffrn_orient_matrix_UB_21 -0.01520
_diffrn_orient_matrix_UB_22 -0.02523
_diffrn_orient_matrix_UB_23 -0.00434
_diffrn_orient_matrix_UB_31 0.00120
_diffrn_orient_matrix_UB_32 -0.04065
_diffrn_orient_matrix_UB_33 0.05375
_diffrn_radiation_detector 'scintillation counter'
_diffrn_radiation_monochromator graphite
_diffrn_radiation_source 'Rigaku rotating anode'
_diffrn_radiation_type 'Mo K\a'
_diffrn_radiation_wavelength 0.7107
_diffrn_reflns_av_R_equivalents 0.264
_diffrn_reflns_av_sigmaI/netI 0.156
_diffrn_reflns_limit_h_max 46
_diffrn_reflns_limit_h_min 0
_diffrn_reflns_limit_k_max 8
_diffrn_reflns_limit_k_min 0
_diffrn_reflns_limit_l_max 16
_diffrn_reflns_limit_l_min -16
_diffrn_reflns_number 2436
_diffrn_reflns_reduction_process 'Lp corrections applied'
_diffrn_reflns_theta_max 19.95
_diffrn_reflns_theta_min 2.18
_diffrn_standards_decay_% -12.80
_diffrn_standards_interval_count 150
_diffrn_standards_number 3
_exptl_absorpt_coefficient_mu 0.968
_exptl_absorpt_correction_T_max 0.999
_exptl_absorpt_correction_T_min 0.801
_exptl_absorpt_correction_type psi-scan
_exptl_absorpt_process_details '(North, Phillips & Mathews, 1968)'
_exptl_crystal_colour dark-red
_exptl_crystal_density_diffrn 1.350
_exptl_crystal_density_method 'not measured'
_exptl_crystal_description plate
_exptl_crystal_F_000 4320.00
_exptl_crystal_size_max 0.200
_exptl_crystal_size_mid 0.100
_exptl_crystal_size_min 0.100
_refine_diff_density_max 0.74
_refine_diff_density_min -0.58
_refine_ls_extinction_coef 0.00000
_refine_ls_extinction_method 'Zachariasen(1967) type 2 Gaussian isotropic'
_refine_ls_goodness_of_fit_ref 1.383
_refine_ls_hydrogen_treatment noref
_refine_ls_matrix_type full
_refine_ls_number_constraints 0
_refine_ls_number_parameters 255
_refine_ls_number_reflns 1508
_refine_ls_number_restraints 0
_refine_ls_R_factor_all 0.0727
_refine_ls_R_factor_gt 0.0581
_refine_ls_shift/su_max 0.0000
_refine_ls_shift/su_mean 0.0000
_refine_ls_structure_factor_coef F
_refine_ls_weighting_details 'w = 1/[\s^2^(Fo) + 0.00073|Fo|^2^]'
_refine_ls_weighting_scheme calc
_refine_ls_wR_factor_gt 0.0697
_refine_ls_wR_factor_ref 0.0737
_reflns_number_gt 1508
_reflns_number_total 2354
_reflns_threshold_expression >1.0sigma(I)
_cod_data_source_file ic990435r_1.cif
_cod_data_source_block Mo(dmsp)2(StBu)2
_cod_original_cell_volume 10169(11)
_cod_original_sg_symbol_H-M 'C 2/c '
_cod_original_formula_sum 'C16 H38 Mo P2 S4 '
_cod_database_code 4322285

loop_
_symmetry_equiv_pos_as_xyz
x,y,z
-x,y,1/2-z
-x,-y,-z
x,-y,1/2+z
1/2+x,1/2+y,z
1/2-x,1/2+y,1/2-z
1/2-x,1/2-y,-z
1/2+x,1/2-y,1/2+z

loop_
_atom_site_label
_atom_site_type_symbol
_atom_site_fract_x
_atom_site_fract_y
_atom_site_fract_z
_atom_site_U_iso_or_equiv
_atom_site_adp_type
_atom_site_occupancy
_atom_site_calc_flag
_atom_site_refinement_flags
_atom_site_disorder_assembly
_atom_site_disorder_group
Mo(1) Mo 0.32268(4) 0.3733(3) 0.3616(1) 0.041(1) Uani 1.00 d . . .
Mo(2) Mo 0.42864(4) 0.1064(3) 0.1203(1) 0.042(1) Uani 1.00 d . . .
S(1) S 0.2977(1) 0.3504(8) 0.4528(5) 0.058(3) Uani 1.00 d . . .
S(2) S 0.3020(1) 0.4069(8) 0.2469(4) 0.054(3) Uani 1.00 d . . .
S(3) S 0.3353(1) 0.1401(9) 0.3748(4) 0.057(3) Uani 1.00 d . . .
S(4) S 0.3522(1) 0.4623(9) 0.4432(5) 0.063(3) Uani 1.00 d . . .
S(5) S 0.4543(1) 0.2499(9) 0.1849(4) 0.059(3) Uani 1.00 d . . .
S(6) S 0.4496(1) -0.0685(8) 0.0638(4) 0.049(3) Uani 1.00 d . . .
S(7) S 0.4142(1) 0.0187(9) 0.2303(4) 0.061(3) Uani 1.00 d . . .
S(8) S 0.4010(1) 0.2809(9) 0.1009(5) 0.062(3) Uani 1.00 d . . .
P(1) P 0.3505(1) 0.3881(10) 0.2630(5) 0.054(3) Uani 1.00 d . . .
P(2) P 0.3134(1) 0.6362(9) 0.3718(5) 0.054(3) Uani 1.00 d . . .
P(3) P 0.4015(1) -0.0628(9) 0.0573(5) 0.060(4) Uani 1.00 d . . .
P(4) P 0.4397(2) 0.2495(9) 0.0065(5) 0.064(4) Uani 1.00 d . . .
C(1) C 0.2969(5) 0.194(3) 0.522(2) 0.064(10) Uiso 1.00 d . . .
C(2) C 0.3177(5) 0.172(3) 0.563(2) 0.072(10) Uiso 1.00 d . . .
C(3) C 0.2891(5) 0.060(4) 0.478(2) 0.08(1) Uiso 1.00 d . . .
C(4) C 0.2805(5) 0.235(3) 0.577(2) 0.08(1) Uiso 1.00 d . . .
C(5) C 0.2787(5) 0.276(4) 0.229(2) 0.07(1) Uiso 1.00 d . . .
C(6) C 0.2739(6) 0.303(4) 0.145(2) 0.12(1) Uiso 1.00 d . . .
C(7) C 0.2619(5) 0.318(4) 0.278(2) 0.09(1) Uiso 1.00 d . . .
C(8) C 0.2850(6) 0.130(5) 0.243(2) 0.12(1) Uiso 1.00 d . . .
C(9) C 0.3554(5) 0.104(4) 0.305(2) 0.08(1) Uiso 1.00 d . . .
C(10) C 0.3686(7) 0.232(5) 0.284(3) 0.16(1) Uiso 1.00 d . . .
C(11) C 0.3709(8) 0.506(6) 0.265(3) 0.19(1) Uiso 1.00 d . . .
C(12) C 0.3442(7) 0.374(5) 0.165(3) 0.17(1) Uiso 1.00 d . . .
C(13) C 0.3507(5) 0.660(4) 0.452(2) 0.08(1) Uiso 1.00 d . . .
C(14) C 0.3280(4) 0.707(3) 0.455(1) 0.048(9) Uiso 1.00 d . . .
C(15) C 0.3206(5) 0.755(3) 0.294(2) 0.07(1) Uiso 1.00 d . . .
C(16) C 0.2863(5) 0.687(3) 0.387(2) 0.08(1) Uiso 1.00 d . . .
C(17) C 0.4534(5) 0.302(4) 0.287(2) 0.07(1) Uiso 1.00 d . . .
C(18) C 0.4719(5) 0.408(4) 0.304(2) 0.10(1) Uiso 1.00 d . . .
C(19) C 0.4332(6) 0.372(4) 0.300(2) 0.12(1) Uiso 1.00 d . . .
C(20) C 0.4576(5) 0.178(4) 0.338(2) 0.10(1) Uiso 1.00 d . . .
C(21) C 0.4716(5) -0.139(3) 0.124(2) 0.062(9) Uiso 1.00 d . . .
C(22) C 0.4655(5) -0.180(4) 0.205(2) 0.10(1) Uiso 1.00 d . . .
C(23) C 0.4779(5) -0.284(4) 0.080(2) 0.11(1) Uiso 1.00 d . . .
C(24) C 0.4904(5) -0.039(3) 0.127(2) 0.07(1) Uiso 1.00 d . . .
C(25) C 0.3940(5) -0.121(4) 0.207(2) 0.09(1) Uiso 1.00 d . . .
C(26) C 0.3978(6) -0.202(4) 0.135(2) 0.11(1) Uiso 1.00 d . . .
C(27) C 0.3761(8) -0.010(5) 0.037(2) 0.17(1) Uiso 1.00 d . . .
C(28) C 0.4055(6) -0.183(4) -0.024(2) 0.11(1) Uiso 1.00 d . . .
C(29) C 0.4053(6) 0.410(4) 0.027(2) 0.11(1) Uiso 1.00 d . . .
C(30) C 0.4273(4) 0.430(3) 0.012(2) 0.057(9) Uiso 1.00 d . . .
C(31) C 0.4304(6) 0.188(4) -0.089(2) 0.12(1) Uiso 1.00 d . . .
C(32) C 0.4672(5) 0.287(4) -0.002(2) 0.10(1) Uiso 1.00 d . . .
H(1) H 0.3167 0.0986 0.6025 0.0864 Uiso 1.00 calc . . .
H(2) H 0.3276 0.1409 0.5259 0.0864 Uiso 1.00 calc . . .
H(3) H 0.3225 0.2629 0.5865 0.0864 Uiso 1.00 calc . . .
H(4) H 0.2761 0.0830 0.4487 0.1003 Uiso 1.00 calc . . .
H(5) H 0.2995 0.0295 0.4430 0.1003 Uiso 1.00 calc . . .
H(6) H 0.2867 -0.0172 0.5146 0.1003 Uiso 1.00 calc . . .
H(7) H 0.2851 0.3192 0.6075 0.1001 Uiso 1.00 calc . . .
H(8) H 0.2675 0.2582 0.5480 0.1001 Uiso 1.00 calc . . .
H(9) H 0.2782 0.1542 0.6118 0.1001 Uiso 1.00 calc . . .
H(10) H 0.2694 0.4032 0.1372 0.1442 Uiso 1.00 calc . . .
H(11) H 0.2863 0.2858 0.1170 0.1442 Uiso 1.00 calc . . .
H(12) H 0.2628 0.2382 0.1258 0.1442 Uiso 1.00 calc . . .
H(13) H 0.2667 0.3094 0.3322 0.1093 Uiso 1.00 calc . . .
H(14) H 0.2577 0.4172 0.2668 0.1093 Uiso 1.00 calc . . .
H(15) H 0.2500 0.2536 0.2675 0.1093 Uiso 1.00 calc . . .
H(16) H 0.2731 0.0657 0.2329 0.1439 Uiso 1.00 calc . . .
H(17) H 0.2959 0.1048 0.2087 0.1439 Uiso 1.00 calc . . .
H(18) H 0.2903 0.1189 0.2964 0.1439 Uiso 1.00 calc . . .
H(19) H 0.3648 0.0299 0.3278 0.1015 Uiso 1.00 calc . . .
H(20) H 0.3484 0.0662 0.2580 0.1015 Uiso 1.00 calc . . .
H(21) H 0.3760 0.2094 0.2379 0.1958 Uiso 1.00 calc . . .
H(22) H 0.3786 0.2563 0.3262 0.1958 Uiso 1.00 calc . . .
H(23) H 0.3783 0.5027 0.3162 0.2309 Uiso 1.00 calc . . .
H(24) H 0.3803 0.4794 0.2261 0.2309 Uiso 1.00 calc . . .
H(25) H 0.3657 0.6040 0.2555 0.2309 Uiso 1.00 calc . . .
H(26) H 0.3403 0.4692 0.1445 0.2062 Uiso 1.00 calc . . .
H(27) H 0.3562 0.3380 0.1394 0.2062 Uiso 1.00 calc . . .
H(28) H 0.3326 0.3075 0.1562 0.2062 Uiso 1.00 calc . . .
H(29) H 0.3585 0.6907 0.4998 0.0938 Uiso 1.00 calc . . .
H(30) H 0.3567 0.7057 0.4083 0.0938 Uiso 1.00 calc . . .
H(31) H 0.3271 0.8119 0.4554 0.0581 Uiso 1.00 calc . . .
H(32) H 0.3223 0.6686 0.5019 0.0581 Uiso 1.00 calc . . .
H(33) H 0.3356 0.7516 0.2901 0.0884 Uiso 1.00 calc . . .
H(34) H 0.3136 0.7234 0.2455 0.0884 Uiso 1.00 calc . . .
H(35) H 0.3164 0.8540 0.3051 0.0884 Uiso 1.00 calc . . .
H(36) H 0.2853 0.7918 0.3908 0.0965 Uiso 1.00 calc . . .
H(37) H 0.2772 0.6524 0.3441 0.0965 Uiso 1.00 calc . . .
H(38) H 0.2822 0.6432 0.4349 0.0965 Uiso 1.00 calc . . .
H(39) H 0.4849 0.3593 0.2937 0.1216 Uiso 1.00 calc . . .
H(40) H 0.4701 0.4928 0.2714 0.1216 Uiso 1.00 calc . . .
H(41) H 0.4724 0.4371 0.3582 0.1216 Uiso 1.00 calc . . .
H(42) H 0.4332 0.4070 0.3526 0.1498 Uiso 1.00 calc . . .
H(43) H 0.4312 0.4540 0.2643 0.1498 Uiso 1.00 calc . . .
H(44) H 0.4220 0.3030 0.2899 0.1498 Uiso 1.00 calc . . .
H(45) H 0.4464 0.1067 0.3294 0.1177 Uiso 1.00 calc . . .
H(46) H 0.4708 0.1338 0.3261 0.1177 Uiso 1.00 calc . . .
H(47) H 0.4583 0.2092 0.3914 0.1177 Uiso 1.00 calc . . .
H(48) H 0.4615 -0.0937 0.2328 0.1196 Uiso 1.00 calc . . .
H(49) H 0.4539 -0.2479 0.2015 0.1196 Uiso 1.00 calc . . .
H(50) H 0.4773 -0.2260 0.2336 0.1196 Uiso 1.00 calc . . .
H(51) H 0.4663 -0.3526 0.0797 0.1287 Uiso 1.00 calc . . .
H(52) H 0.4809 -0.2604 0.0277 0.1287 Uiso 1.00 calc . . .
H(53) H 0.4901 -0.3269 0.1073 0.1287 Uiso 1.00 calc . . .
H(54) H 0.5023 -0.0887 0.1523 0.0880 Uiso 1.00 calc . . .
H(55) H 0.4935 -0.0140 0.0743 0.0880 Uiso 1.00 calc . . .
H(56) H 0.4873 0.0481 0.1552 0.0880 Uiso 1.00 calc . . .
H(57) H 0.3939 -0.1895 0.2493 0.1035 Uiso 1.00 calc . . .
H(58) H 0.3805 -0.0737 0.1998 0.1035 Uiso 1.00 calc . . .
H(59) H 0.3859 -0.2639 0.1206 0.1368 Uiso 1.00 calc . . .
H(60) H 0.4103 -0.2615 0.1431 0.1368 Uiso 1.00 calc . . .
H(61) H 0.3718 0.0544 0.0777 0.2070 Uiso 1.00 calc . . .
H(62) H 0.3750 0.0414 -0.0122 0.2070 Uiso 1.00 calc . . .
H(63) H 0.3671 -0.0947 0.0340 0.2070 Uiso 1.00 calc . . .
H(64) H 0.3952 -0.2609 -0.0247 0.1340 Uiso 1.00 calc . . .
H(65) H 0.4039 -0.1287 -0.0718 0.1340 Uiso 1.00 calc . . .
H(66) H 0.4194 -0.2246 -0.0180 0.1340 Uiso 1.00 calc . . .
H(67) H 0.3979 0.3774 -0.0210 0.1353 Uiso 1.00 calc . . .
H(68) H 0.3997 0.5030 0.0417 0.1353 Uiso 1.00 calc . . .
H(69) H 0.4342 0.4863 0.0534 0.0688 Uiso 1.00 calc . . .
H(70) H 0.4284 0.4812 -0.0370 0.0688 Uiso 1.00 calc . . .
H(71) H 0.4156 0.1663 -0.0898 0.1407 Uiso 1.00 calc . . .
H(72) H 0.4327 0.2635 -0.1271 0.1407 Uiso 1.00 calc . . .
H(73) H 0.4380 0.1009 -0.1027 0.1407 Uiso 1.00 calc . . .
H(74) H 0.4742 0.1986 -0.0161 0.1162 Uiso 1.00 calc . . .
H(75) H 0.4688 0.3607 -0.0409 0.1162 Uiso 1.00 calc . . .
H(76) H 0.4732 0.3214 0.0478 0.1162 Uiso 1.00 calc . . .

loop_
_atom_site_aniso_label
_atom_site_aniso_U_11
_atom_site_aniso_U_22
_atom_site_aniso_U_33
_atom_site_aniso_U_12
_atom_site_aniso_U_13
_atom_site_aniso_U_23
Mo(1) 0.053(2) 0.027(2) 0.043(2) 0.001(2) -0.001(2) 0.001(2)
Mo(2) 0.057(2) 0.032(2) 0.036(2) 0.007(2) 0.001(2) -0.001(2)
S(1) 0.072(7) 0.030(6) 0.075(7) 0.013(6) 0.022(5) -0.003(6)
S(2) 0.069(7) 0.040(6) 0.054(6) 0.000(5) -0.004(5) 0.002(5)
S(3) 0.074(7) 0.033(6) 0.066(6) 0.011(6) 0.023(5) 0.004(5)
S(4) 0.076(7) 0.051(7) 0.060(7) 0.011(6) -0.021(5) 0.000(5)
S(5) 0.072(7) 0.060(7) 0.044(6) -0.017(6) 0.002(5) -0.009(5)
S(6) 0.053(6) 0.044(6) 0.050(6) 0.011(5) 0.006(5) -0.005(5)
S(7) 0.081(8) 0.051(6) 0.051(6) -0.024(6) 0.013(6) -0.001(5)
S(8) 0.069(7) 0.051(7) 0.066(7) 0.002(6) 0.014(6) 0.003(6)
P(1) 0.050(7) 0.057(7) 0.053(7) 0.001(6) -0.007(5) 0.009(6)
P(2) 0.080(8) 0.025(6) 0.056(6) -0.001(6) -0.003(6) -0.005(6)
P(3) 0.061(7) 0.049(7) 0.069(7) 0.010(6) -0.014(6) -0.026(6)
P(4) 0.113(9) 0.043(7) 0.037(7) 0.017(7) 0.008(6) 0.004(5)

loop_
_atom_type_symbol
_atom_type_description
_atom_type_scat_dispersion_real
_atom_type_scat_dispersion_imag
_atom_type_scat_source
C C 0.003 0.002
;International Tables for Crystallography
(1992, Vol. C, Tables 4.2.6.8 and 6.1.1.1)
;
H H 0.000 0.000
;International Tables for Crystallography
(1992, Vol. C, Table 6.1.1.2)
;
S S 0.125 0.123
;International Tables for Crystallography
(1992, Vol. C, Tables 4.2.6.8 and 6.1.1.1)
;
Mo Mo -1.683 0.686
;International Tables for Crystallography
(1992, Vol. C, Tables 4.2.6.8 and 6.1.1.1)
;
P P 0.102 0.094
;International Tables for Crystallography
(1992, Vol. C, Tables 4.2.6.8 and 6.1.1.1)
;

loop_
_geom_angle_atom_site_label_1
_geom_angle_atom_site_label_2
_geom_angle_atom_site_label_3
_geom_angle
_geom_angle_site_symmetry_1
_geom_angle_site_symmetry_2
_geom_angle_site_symmetry_3
_geom_angle_publ_flag
S(1) Mo(1) S(2) 101.9(3) 1_555 1_555 1_555 yes
S(1) Mo(1) S(3) 95.8(3) 1_555 1_555 1_555 yes
S(1) Mo(1) S(4) 100.5(3) 1_555 1_555 1_555 yes
S(1) Mo(1) P(1) 177.8(3) 1_555 1_555 1_555 yes
S(1) Mo(1) P(2) 82.0(3) 1_555 1_555 1_555 yes
S(2) Mo(1) S(3) 112.7(3) 1_555 1_555 1_555 yes
S(2) Mo(1) S(4) 145.9(3) 1_555 1_555 1_555 yes
S(2) Mo(1) P(1) 79.0(3) 1_555 1_555 1_555 yes
S(2) Mo(1) P(2) 78.8(3) 1_555 1_555 1_555 yes
S(3) Mo(1) S(4) 90.1(3) 1_555 1_555 1_555 yes
S(3) Mo(1) P(1) 82.0(3) 1_555 1_555 1_555 yes
S(3) Mo(1) P(2) 168.5(3) 1_555 1_555 1_555 yes
S(4) Mo(1) P(1) 79.5(3) 1_555 1_555 1_555 yes
S(4) Mo(1) P(2) 79.3(3) 1_555 1_555 1_555 yes
P(1) Mo(1) P(2) 100.1(3) 1_555 1_555 1_555 yes
S(5) Mo(2) S(6) 100.4(3) 1_555 1_555 1_555 yes
S(5) Mo(2) S(7) 96.3(3) 1_555 1_555 1_555 yes
S(5) Mo(2) S(8) 100.4(3) 1_555 1_555 1_555 yes
S(5) Mo(2) P(3) 176.0(3) 1_555 1_555 1_555 yes
S(5) Mo(2) P(4) 81.5(3) 1_555 1_555 1_555 yes
S(6) Mo(2) S(7) 111.9(3) 1_555 1_555 1_555 yes
S(6) Mo(2) S(8) 146.9(3) 1_555 1_555 1_555 yes
S(6) Mo(2) P(3) 78.3(3) 1_555 1_555 1_555 yes
S(6) Mo(2) P(4) 80.5(3) 1_555 1_555 1_555 yes
S(7) Mo(2) S(8) 91.1(3) 1_555 1_555 1_555 yes
S(7) Mo(2) P(3) 80.8(3) 1_555 1_555 1_555 yes
S(7) Mo(2) P(4) 167.6(3) 1_555 1_555 1_555 yes
S(8) Mo(2) P(3) 82.5(3) 1_555 1_555 1_555 yes
S(8) Mo(2) P(4) 77.4(3) 1_555 1_555 1_555 yes
P(3) Mo(2) P(4) 101.9(3) 1_555 1_555 1_555 yes
Mo(1) S(1) C(1) 123(1) 1_555 1_555 1_555 yes
Mo(1) S(2) C(5) 116(1) 1_555 1_555 1_555 yes
Mo(1) S(3) C(9) 111(1) 1_555 1_555 1_555 yes
Mo(1) S(4) C(13) 110(1) 1_555 1_555 1_555 yes
Mo(2) S(5) C(17) 122(1) 1_555 1_555 1_555 yes
Mo(2) S(6) C(21) 116.7(10) 1_555 1_555 1_555 yes
Mo(2) S(7) C(25) 111(1) 1_555 1_555 1_555 yes
Mo(2) S(8) C(29) 113(1) 1_555 1_555 1_555 yes
Mo(1) P(1) C(10) 106(1) 1_555 1_555 1_555 yes
Mo(1) P(1) C(11) 126(1) 1_555 1_555 1_555 yes
Mo(1) P(1) C(12) 121(1) 1_555 1_555 1_555 yes
C(10) P(1) C(11) 90(2) 1_555 1_555 1_555 yes
C(10) P(1) C(12) 103(2) 1_555 1_555 1_555 yes
C(11) P(1) C(12) 101(2) 1_555 1_555 1_555 yes
Mo(1) P(2) C(14) 106.9(10) 1_555 1_555 1_555 yes
Mo(1) P(2) C(15) 117(1) 1_555 1_555 1_555 yes
Mo(1) P(2) C(16) 119(1) 1_555 1_555 1_555 yes
C(14) P(2) C(15) 103(1) 1_555 1_555 1_555 yes
C(14) P(2) C(16) 104(1) 1_555 1_555 1_555 yes
C(15) P(2) C(16) 104(1) 1_555 1_555 1_555 yes
Mo(2) P(3) C(26) 103(1) 1_555 1_555 1_555 yes
Mo(2) P(3) C(27) 122(1) 1_555 1_555 1_555 yes
Mo(2) P(3) C(28) 125(1) 1_555 1_555 1_555 yes
C(26) P(3) C(27) 100(1) 1_555 1_555 1_555 yes
C(26) P(3) C(28) 99(1) 1_555 1_555 1_555 yes
C(27) P(3) C(28) 101(1) 1_555 1_555 1_555 yes
Mo(2) P(4) C(30) 106.8(9) 1_555 1_555 1_555 yes
Mo(2) P(4) C(31) 117(1) 1_555 1_555 1_555 yes
Mo(2) P(4) C(32) 119(1) 1_555 1_555 1_555 yes
C(30) P(4) C(31) 102(1) 1_555 1_555 1_555 yes
C(30) P(4) C(32) 104(1) 1_555 1_555 1_555 yes
C(31) P(4) C(32) 104(1) 1_555 1_555 1_555 yes
S(1) C(1) C(2) 110(2) 1_555 1_555 1_555 yes
S(1) C(1) C(3) 109(2) 1_555 1_555 1_555 yes
S(1) C(1) C(4) 105(2) 1_555 1_555 1_555 yes
C(2) C(1) C(3) 112(2) 1_555 1_555 1_555 yes
C(2) C(1) C(4) 112(2) 1_555 1_555 1_555 yes
C(3) C(1) C(4) 107(2) 1_555 1_555 1_555 yes
C(1) C(2) H(1) 109(2) 1_555 1_555 1_555 no
C(1) C(2) H(2) 109(2) 1_555 1_555 1_555 no
C(1) C(2) H(3) 109(2) 1_555 1_555 1_555 no
H(1) C(2) H(2) 109(2) 1_555 1_555 1_555 no
H(1) C(2) H(3) 109(2) 1_555 1_555 1_555 no
H(2) C(2) H(3) 109(2) 1_555 1_555 1_555 no
C(1) C(3) H(4) 109(2) 1_555 1_555 1_555 no
C(1) C(3) H(5) 109(2) 1_555 1_555 1_555 no
C(1) C(3) H(6) 109(2) 1_555 1_555 1_555 no
H(4) C(3) H(5) 109(2) 1_555 1_555 1_555 no
H(4) C(3) H(6) 109(3) 1_555 1_555 1_555 no
H(5) C(3) H(6) 109(3) 1_555 1_555 1_555 no
C(1) C(4) H(7) 109(2) 1_555 1_555 1_555 no
C(1) C(4) H(8) 109(2) 1_555 1_555 1_555 no
C(1) C(4) H(9) 109(2) 1_555 1_555 1_555 no
H(7) C(4) H(8) 109(3) 1_555 1_555 1_555 no
H(7) C(4) H(9) 109(2) 1_555 1_555 1_555 no
H(8) C(4) H(9) 109(3) 1_555 1_555 1_555 no
S(2) C(5) C(6) 99(2) 1_555 1_555 1_555 yes
S(2) C(5) C(7) 109(2) 1_555 1_555 1_555 yes
S(2) C(5) C(8) 110(2) 1_555 1_555 1_555 yes
C(6) C(5) C(7) 113(2) 1_555 1_555 1_555 yes
C(6) C(5) C(8) 110(3) 1_555 1_555 1_555 yes
C(7) C(5) C(8) 111(3) 1_555 1_555 1_555 yes
C(5) C(6) H(10) 109(3) 1_555 1_555 1_555 no
C(5) C(6) H(11) 109(3) 1_555 1_555 1_555 no
C(5) C(6) H(12) 109(3) 1_555 1_555 1_555 no
H(10) C(6) H(11) 109(3) 1_555 1_555 1_555 no
H(10) C(6) H(12) 109(3) 1_555 1_555 1_555 no
H(11) C(6) H(12) 109(3) 1_555 1_555 1_555 no
C(5) C(7) H(13) 109(3) 1_555 1_555 1_555 no
C(5) C(7) H(14) 109(3) 1_555 1_555 1_555 no
C(5) C(7) H(15) 109(3) 1_555 1_555 1_555 no
H(13) C(7) H(14) 109(3) 1_555 1_555 1_555 no
H(13) C(7) H(15) 109(3) 1_555 1_555 1_555 no
H(14) C(7) H(15) 109(3) 1_555 1_555 1_555 no
C(5) C(8) H(16) 109(3) 1_555 1_555 1_555 no
C(5) C(8) H(17) 109(3) 1_555 1_555 1_555 no
C(5) C(8) H(18) 109(3) 1_555 1_555 1_555 no
H(16) C(8) H(17) 109(3) 1_555 1_555 1_555 no
H(16) C(8) H(18) 109(3) 1_555 1_555 1_555 no
H(17) C(8) H(18) 109(3) 1_555 1_555 1_555 no
S(3) C(9) C(10) 116(2) 1_555 1_555 1_555 yes
S(3) C(9) H(19) 107(2) 1_555 1_555 1_555 no
S(3) C(9) H(20) 107(2) 1_555 1_555 1_555 no
C(10) C(9) H(19) 107(3) 1_555 1_555 1_555 no
C(10) C(9) H(20) 107(3) 1_555 1_555 1_555 no
H(19) C(9) H(20) 109(3) 1_555 1_555 1_555 no
P(1) C(10) C(9) 107(3) 1_555 1_555 1_555 yes
P(1) C(10) H(21) 109(3) 1_555 1_555 1_555 no
P(1) C(10) H(22) 110(3) 1_555 1_555 1_555 no
C(9) C(10) H(21) 110(4) 1_555 1_555 1_555 no
C(9) C(10) H(22) 110(4) 1_555 1_555 1_555 no
H(21) C(10) H(22) 109(4) 1_555 1_555 1_555 no
P(1) C(11) H(23) 109(4) 1_555 1_555 1_555 no
P(1) C(11) H(24) 109(4) 1_555 1_555 1_555 no
P(1) C(11) H(25) 109(3) 1_555 1_555 1_555 no
H(23) C(11) H(24) 109(4) 1_555 1_555 1_555 no
H(23) C(11) H(25) 109(4) 1_555 1_555 1_555 no
H(24) C(11) H(25) 109(4) 1_555 1_555 1_555 no
P(1) C(12) H(26) 109(3) 1_555 1_555 1_555 no
P(1) C(12) H(27) 109(3) 1_555 1_555 1_555 no
P(1) C(12) H(28) 109(3) 1_555 1_555 1_555 no
H(26) C(12) H(27) 109(4) 1_555 1_555 1_555 no
H(26) C(12) H(28) 109(4) 1_555 1_555 1_555 no
H(27) C(12) H(28) 109(4) 1_555 1_555 1_555 no
S(4) C(13) C(14) 109(2) 1_555 1_555 1_555 yes
S(4) C(13) H(29) 109(2) 1_555 1_555 1_555 no
S(4) C(13) H(30) 109(2) 1_555 1_555 1_555 no
C(14) C(13) H(29) 109(2) 1_555 1_555 1_555 no
C(14) C(13) H(30) 109(2) 1_555 1_555 1_555 no
H(29) C(13) H(30) 109(3) 1_555 1_555 1_555 no
P(2) C(14) C(13) 109(1) 1_555 1_555 1_555 yes
P(2) C(14) H(31) 109(2) 1_555 1_555 1_555 no
P(2) C(14) H(32) 109(2) 1_555 1_555 1_555 no
C(13) C(14) H(31) 109(2) 1_555 1_555 1_555 no
C(13) C(14) H(32) 109(2) 1_555 1_555 1_555 no
H(31) C(14) H(32) 109(2) 1_555 1_555 1_555 no
P(2) C(15) H(33) 109(2) 1_555 1_555 1_555 no
P(2) C(15) H(34) 109(2) 1_555 1_555 1_555 no
P(2) C(15) H(35) 109(2) 1_555 1_555 1_555 no
H(33) C(15) H(34) 109(2) 1_555 1_555 1_555 no
H(33) C(15) H(35) 109(2) 1_555 1_555 1_555 no
H(34) C(15) H(35) 109(2) 1_555 1_555 1_555 no
P(2) C(16) H(36) 109(2) 1_555 1_555 1_555 no
P(2) C(16) H(37) 109(2) 1_555 1_555 1_555 no
P(2) C(16) H(38) 109(2) 1_555 1_555 1_555 no
H(36) C(16) H(37) 109(2) 1_555 1_555 1_555 no
H(36) C(16) H(38) 109(2) 1_555 1_555 1_555 no
H(37) C(16) H(38) 109(2) 1_555 1_555 1_555 no
S(5) C(17) C(18) 105(2) 1_555 1_555 1_555 yes
S(5) C(17) C(19) 109(2) 1_555 1_555 1_555 yes
S(5) C(17) C(20) 111(2) 1_555 1_555 1_555 yes
C(18) C(17) C(19) 111(2) 1_555 1_555 1_555 yes
C(18) C(17) C(20) 105(2) 1_555 1_555 1_555 yes
C(19) C(17) C(20) 113(3) 1_555 1_555 1_555 yes
C(17) C(18) H(39) 109(3) 1_555 1_555 1_555 no
C(17) C(18) H(40) 109(2) 1_555 1_555 1_555 no
C(17) C(18) H(41) 109(2) 1_555 1_555 1_555 no
H(39) C(18) H(40) 109(3) 1_555 1_555 1_555 no
H(39) C(18) H(41) 109(3) 1_555 1_555 1_555 no
H(40) C(18) H(41) 109(3) 1_555 1_555 1_555 no
C(17) C(19) H(42) 109(3) 1_555 1_555 1_555 no
C(17) C(19) H(43) 109(3) 1_555 1_555 1_555 no
C(17) C(19) H(44) 109(3) 1_555 1_555 1_555 no
H(42) C(19) H(43) 109(3) 1_555 1_555 1_555 no
H(42) C(19) H(44) 109(3) 1_555 1_555 1_555 no
H(43) C(19) H(44) 109(3) 1_555 1_555 1_555 no
C(17) C(20) H(45) 109(3) 1_555 1_555 1_555 no
C(17) C(20) H(46) 109(3) 1_555 1_555 1_555 no
C(17) C(20) H(47) 109(3) 1_555 1_555 1_555 no
H(45) C(20) H(46) 109(3) 1_555 1_555 1_555 no
H(45) C(20) H(47) 109(3) 1_555 1_555 1_555 no
H(46) C(20) H(47) 109(3) 1_555 1_555 1_555 no
S(6) C(21) C(22) 112(2) 1_555 1_555 1_555 yes
S(6) C(21) C(23) 103(2) 1_555 1_555 1_555 yes
S(6) C(21) C(24) 112(2) 1_555 1_555 1_555 yes
C(22) C(21) C(23) 108(2) 1_555 1_555 1_555 yes
C(22) C(21) C(24) 111(2) 1_555 1_555 1_555 yes
C(23) C(21) C(24) 107(2) 1_555 1_555 1_555 yes
C(21) C(22) H(48) 109(3) 1_555 1_555 1_555 no
C(21) C(22) H(49) 109(2) 1_555 1_555 1_555 no
C(21) C(22) H(50) 109(2) 1_555 1_555 1_555 no
H(48) C(22) H(49) 109(3) 1_555 1_555 1_555 no
H(48) C(22) H(50) 109(3) 1_555 1_555 1_555 no
H(49) C(22) H(50) 109(3) 1_555 1_555 1_555 no
C(21) C(23) H(51) 109(3) 1_555 1_555 1_555 no
C(21) C(23) H(52) 109(3) 1_555 1_555 1_555 no
C(21) C(23) H(53) 109(2) 1_555 1_555 1_555 no
H(51) C(23) H(52) 109(3) 1_555 1_555 1_555 no
H(51) C(23) H(53) 109(3) 1_555 1_555 1_555 no
H(52) C(23) H(53) 109(3) 1_555 1_555 1_555 no
C(21) C(24) H(54) 109(2) 1_555 1_555 1_555 no
C(21) C(24) H(55) 109(2) 1_555 1_555 1_555 no
C(21) C(24) H(56) 109(2) 1_555 1_555 1_555 no
H(54) C(24) H(55) 109(2) 1_555 1_555 1_555 no
H(54) C(24) H(56) 109(2) 1_555 1_555 1_555 no
H(55) C(24) H(56) 109(2) 1_555 1_555 1_555 no
S(7) C(25) C(26) 112(2) 1_555 1_555 1_555 yes
S(7) C(25) H(57) 108(2) 1_555 1_555 1_555 no
S(7) C(25) H(58) 108(2) 1_555 1_555 1_555 no
C(26) C(25) H(57) 108(3) 1_555 1_555 1_555 no
C(26) C(25) H(58) 108(2) 1_555 1_555 1_555 no
H(57) C(25) H(58) 109(2) 1_555 1_555 1_555 no
P(3) C(26) C(25) 106(2) 1_555 1_555 1_555 yes
P(3) C(26) H(59) 110(2) 1_555 1_555 1_555 no
P(3) C(26) H(60) 110(2) 1_555 1_555 1_555 no
C(25) C(26) H(59) 110(3) 1_555 1_555 1_555 no
C(25) C(26) H(60) 110(3) 1_555 1_555 1_555 no
H(59) C(26) H(60) 109(3) 1_555 1_555 1_555 no
P(3) C(27) H(61) 109(3) 1_555 1_555 1_555 no
P(3) C(27) H(62) 109(3) 1_555 1_555 1_555 no
P(3) C(27) H(63) 109(3) 1_555 1_555 1_555 no
H(61) C(27) H(62) 109(4) 1_555 1_555 1_555 no
H(61) C(27) H(63) 109(4) 1_555 1_555 1_555 no
H(62) C(27) H(63) 109(4) 1_555 1_555 1_555 no
P(3) C(28) H(64) 109(2) 1_555 1_555 1_555 no
P(3) C(28) H(65) 109(2) 1_555 1_555 1_555 no
P(3) C(28) H(66) 109(2) 1_555 1_555 1_555 no
H(64) C(28) H(65) 109(3) 1_555 1_555 1_555 no
H(64) C(28) H(66) 109(3) 1_555 1_555 1_555 no
H(65) C(28) H(66) 109(3) 1_555 1_555 1_555 no
S(8) C(29) C(30) 113(2) 1_555 1_555 1_555 yes
S(8) C(29) H(67) 108(2) 1_555 1_555 1_555 no
S(8) C(29) H(68) 108(2) 1_555 1_555 1_555 no
C(30) C(29) H(67) 108(3) 1_555 1_555 1_555 no
C(30) C(29) H(68) 108(3) 1_555 1_555 1_555 no
H(67) C(29) H(68) 109(3) 1_555 1_555 1_555 no
P(4) C(30) C(29) 108(2) 1_555 1_555 1_555 yes
P(4) C(30) H(69) 109(2) 1_555 1_555 1_555 no
P(4) C(30) H(70) 109(2) 1_555 1_555 1_555 no
C(29) C(30) H(69) 109(2) 1_555 1_555 1_555 no
C(29) C(30) H(70) 109(2) 1_555 1_555 1_555 no
H(69) C(30) H(70) 109(2) 1_555 1_555 1_555 no
P(4) C(31) H(71) 109(2) 1_555 1_555 1_555 no
P(4) C(31) H(72) 109(2) 1_555 1_555 1_555 no
P(4) C(31) H(73) 109(2) 1_555 1_555 1_555 no
H(71) C(31) H(72) 109(3) 1_555 1_555 1_555 no
H(71) C(31) H(73) 109(3) 1_555 1_555 1_555 no
H(72) C(31) H(73) 109(3) 1_555 1_555 1_555 no
P(4) C(32) H(74) 109(2) 1_555 1_555 1_555 no
P(4) C(32) H(75) 109(2) 1_555 1_555 1_555 no
P(4) C(32) H(76) 109(2) 1_555 1_555 1_555 no
H(74) C(32) H(75) 109(3) 1_555 1_555 1_555 no
H(74) C(32) H(76) 109(3) 1_555 1_555 1_555 no
H(75) C(32) H(76) 109(3) 1_555 1_555 1_555 no

loop_
_geom_bond_atom_site_label_1
_geom_bond_atom_site_label_2
_geom_bond_distance
_geom_bond_site_symmetry_1
_geom_bond_site_symmetry_2
_geom_bond_publ_flag
Mo(1) S(1) 2.329(8) 1_555 1_555 yes
Mo(1) S(2) 2.335(8) 1_555 1_555 yes
Mo(1) S(3) 2.298(8) 1_555 1_555 yes
Mo(1) S(4) 2.428(8) 1_555 1_555 yes
Mo(1) P(1) 2.546(8) 1_555 1_555 yes
Mo(1) P(2) 2.499(9) 1_555 1_555 yes
Mo(2) S(5) 2.338(8) 1_555 1_555 yes
Mo(2) S(6) 2.349(8) 1_555 1_555 yes
Mo(2) S(7) 2.311(8) 1_555 1_555 yes
Mo(2) S(8) 2.399(9) 1_555 1_555 yes
Mo(2) P(3) 2.528(9) 1_555 1_555 yes
Mo(2) P(4) 2.506(9) 1_555 1_555 yes
S(1) C(1) 1.87(3) 1_555 1_555 yes
S(2) C(5) 1.92(3) 1_555 1_555 yes
S(3) C(9) 1.85(3) 1_555 1_555 yes
S(4) C(13) 1.83(3) 1_555 1_555 yes
S(5) C(17) 1.84(3) 1_555 1_555 yes
S(6) C(21) 1.82(3) 1_555 1_555 yes
S(7) C(25) 1.85(3) 1_555 1_555 yes
S(8) C(29) 1.78(4) 1_555 1_555 yes
P(1) C(10) 1.86(5) 1_555 1_555 yes
P(1) C(11) 1.70(5) 1_555 1_555 yes
P(1) C(12) 1.72(4) 1_555 1_555 yes
P(2) C(14) 1.79(3) 1_555 1_555 yes
P(2) C(15) 1.81(3) 1_555 1_555 yes
P(2) C(16) 1.83(3) 1_555 1_555 yes
P(3) C(26) 1.88(4) 1_555 1_555 yes
P(3) C(27) 1.72(5) 1_555 1_555 yes
P(3) C(28) 1.82(4) 1_555 1_555 yes
P(4) C(30) 1.85(3) 1_555 1_555 yes
P(4) C(31) 1.82(3) 1_555 1_555 yes
P(4) C(32) 1.81(4) 1_555 1_555 yes
C(1) C(2) 1.48(3) 1_555 1_555 yes
C(1) C(3) 1.51(4) 1_555 1_555 yes
C(1) C(4) 1.51(4) 1_555 1_555 yes
C(5) C(6) 1.50(4) 1_555 1_555 yes
C(5) C(7) 1.46(4) 1_555 1_555 yes
C(5) C(8) 1.42(4) 1_555 1_555 yes
C(9) C(10) 1.51(5) 1_555 1_555 yes
C(13) C(14) 1.52(3) 1_555 1_555 yes
C(17) C(18) 1.55(4) 1_555 1_555 yes
C(17) C(19) 1.47(4) 1_555 1_555 yes
C(17) C(20) 1.45(4) 1_555 1_555 yes
C(21) C(22) 1.53(4) 1_555 1_555 yes
C(21) C(23) 1.60(4) 1_555 1_555 yes
C(21) C(24) 1.51(3) 1_555 1_555 yes
C(25) C(26) 1.48(4) 1_555 1_555 yes
C(29) C(30) 1.46(4) 1_555 1_555 yes

loop_
_geom_contact_atom_site_label_1
_geom_contact_atom_site_label_2
_geom_contact_distance
_geom_contact_site_symmetry_1
_geom_contact_site_symmetry_2
_geom_contact_publ_flag
Mo(1) P(1) 2.546(8) 1_555 1_555 ?
Mo(2) P(3) 2.528(9) 1_555 1_555 ?
Mo(2) P(4) 2.506(9) 1_555 1_555 ?

loop_
_geom_torsion_atom_site_label_1
_geom_torsion_atom_site_label_2
_geom_torsion_atom_site_label_3
_geom_torsion_atom_site_label_4
_geom_torsion
_geom_torsion_site_symmetry_1
_geom_torsion_site_symmetry_2
_geom_torsion_site_symmetry_3
_geom_torsion_site_symmetry_4
_geom_torsion_publ_flag
Mo(1) S(1) C(1) C(2) 50(2) 1_555 1_555 1_555 1_555 yes
Mo(1) S(1) C(1) C(3) -73(2) 1_555 1_555 1_555 1_555 yes
Mo(1) S(1) C(1) C(4) 171(1) 1_555 1_555 1_555 1_555 yes
Mo(1) S(2) C(5) C(6) -164(1) 1_555 1_555 1_555 1_555 yes
Mo(1) S(2) C(5) C(7) 75(2) 1_555 1_555 1_555 1_555 yes
Mo(1) S(2) C(5) C(8) -47(2) 1_555 1_555 1_555 1_555 yes
Mo(1) S(3) C(9) C(10) 31(3) 1_555 1_555 1_555 1_555 yes
Mo(1) S(4) C(13) C(14) 36(2) 1_555 1_555 1_555 1_555 yes
Mo(1) P(1) C(10) C(9) 38(3) 1_555 1_555 1_555 1_555 yes
Mo(1) P(2) C(14) C(13) 48(2) 1_555 1_555 1_555 1_555 yes
Mo(2) S(5) C(17) C(18) -174(1) 1_555 1_555 1_555 1_555 yes
Mo(2) S(5) C(17) C(19) -54(2) 1_555 1_555 1_555 1_555 yes
Mo(2) S(5) C(17) C(20) 71(2) 1_555 1_555 1_555 1_555 yes
Mo(2) S(6) C(21) C(22) 46(2) 1_555 1_555 1_555 1_555 yes
Mo(2) S(6) C(21) C(23) 163(1) 1_555 1_555 1_555 1_555 yes
Mo(2) S(6) C(21) C(24) -81(2) 1_555 1_555 1_555 1_555 yes
Mo(2) S(7) C(25) C(26) 28(2) 1_555 1_555 1_555 1_555 yes
Mo(2) S(8) C(29) C(30) -23(2) 1_555 1_555 1_555 1_555 yes
Mo(2) P(3) C(26) C(25) 50(2) 1_555 1_555 1_555 1_555 yes
Mo(2) P(4) C(30) C(29) -46(2) 1_555 1_555 1_555 1_555 yes
S(1) Mo(1) S(2) C(5) -46(1) 1_555 1_555 1_555 1_555 yes
S(1) Mo(1) S(3) C(9) 176(1) 1_555 1_555 1_555 1_555 yes
S(1) Mo(1) S(4) C(13) -85(1) 1_555 1_555 1_555 1_555 yes
S(1) Mo(1) P(1) C(10) -16(8) 1_555 1_555 1_555 1_555 yes
S(1) Mo(1) P(1) C(11) -119(7) 1_555 1_555 1_555 1_555 yes
S(1) Mo(1) P(1) C(12) 101(8) 1_555 1_555 1_555 1_555 yes
S(1) Mo(1) P(2) C(14) 82.5(10) 1_555 1_555 1_555 1_555 yes
S(1) Mo(1) P(2) C(15) -162(1) 1_555 1_555 1_555 1_555 yes
S(1) Mo(1) P(2) C(16) -35(1) 1_555 1_555 1_555 1_555 yes
S(2) Mo(1) S(1) C(1) 127(1) 1_555 1_555 1_555 1_555 yes
S(2) Mo(1) S(3) C(9) 70(1) 1_555 1_555 1_555 1_555 yes
S(2) Mo(1) S(4) C(13) 45(1) 1_555 1_555 1_555 1_555 yes
S(2) Mo(1) P(1) C(10) -132(1) 1_555 1_555 1_555 1_555 yes
S(2) Mo(1) P(1) C(11) 124(2) 1_555 1_555 1_555 1_555 yes
S(2) Mo(1) P(1) C(12) -14(1) 1_555 1_555 1_555 1_555 yes
S(2) Mo(1) P(2) C(14) -173.6(10) 1_555 1_555 1_555 1_555 yes
S(2) Mo(1) P(2) C(15) -58(1) 1_555 1_555 1_555 1_555 yes
S(2) Mo(1) P(2) C(16) 68(1) 1_555 1_555 1_555 1_555 yes
S(3) Mo(1) S(1) C(1) 12(1) 1_555 1_555 1_555 1_555 yes
S(3) Mo(1) S(2) C(5) 55(1) 1_555 1_555 1_555 1_555 yes
S(3) Mo(1) S(4) C(13) 178(1) 1_555 1_555 1_555 1_555 yes
S(3) Mo(1) P(1) C(10) -17(1) 1_555 1_555 1_555 1_555 yes
S(3) Mo(1) P(1) C(11) -120(2) 1_555 1_555 1_555 1_555 yes
S(3) Mo(1) P(1) C(12) 100(1) 1_555 1_555 1_555 1_555 yes
S(3) Mo(1) P(2) C(14) 2(1) 1_555 1_555 1_555 1_555 yes
S(3) Mo(1) P(2) C(15) 118(1) 1_555 1_555 1_555 1_555 yes
S(3) Mo(1) P(2) C(16) -114(1) 1_555 1_555 1_555 1_555 yes
S(3) C(9) C(10) P(1) -45(3) 1_555 1_555 1_555 1_555 yes
S(4) Mo(1) S(1) C(1) -78(1) 1_555 1_555 1_555 1_555 yes
S(4) Mo(1) S(2) C(5) -176(1) 1_555 1_555 1_555 1_555 yes
S(4) Mo(1) S(3) C(9) -83(1) 1_555 1_555 1_555 1_555 yes
S(4) Mo(1) P(1) C(10) 74(1) 1_555 1_555 1_555 1_555 yes
S(4) Mo(1) P(1) C(11) -29(2) 1_555 1_555 1_555 1_555 yes
S(4) Mo(1) P(1) C(12) -167(1) 1_555 1_555 1_555 1_555 yes
S(4) Mo(1) P(2) C(14) -19.8(10) 1_555 1_555 1_555 1_555 yes
S(4) Mo(1) P(2) C(15) 95(1) 1_555 1_555 1_555 1_555 yes
S(4) Mo(1) P(2) C(16) -137(1) 1_555 1_555 1_555 1_555 yes
S(4) C(13) C(14) P(2) -54(2) 1_555 1_555 1_555 1_555 yes
S(5) Mo(2) S(6) C(21) 42(1) 1_555 1_555 1_555 1_555 yes
S(5) Mo(2) S(7) C(25) -173(1) 1_555 1_555 1_555 1_555 yes
S(5) Mo(2) S(8) C(29) 74(1) 1_555 1_555 1_555 1_555 yes
S(5) Mo(2) P(3) C(26) 17(4) 1_555 1_555 1_555 1_555 yes
S(5) Mo(2) P(3) C(27) 129(4) 1_555 1_555 1_555 1_555 yes
S(5) Mo(2) P(3) C(28) -94(4) 1_555 1_555 1_555 1_555 yes
S(5) Mo(2) P(4) C(30) -78.0(10) 1_555 1_555 1_555 1_555 yes
S(5) Mo(2) P(4) C(31) 168(1) 1_555 1_555 1_555 1_555 yes
S(5) Mo(2) P(4) C(32) 40(1) 1_555 1_555 1_555 1_555 yes
S(6) Mo(2) S(5) C(17) -130(1) 1_555 1_555 1_555 1_555 yes
S(6) Mo(2) S(7) C(25) -70(1) 1_555 1_555 1_555 1_555 yes
S(6) Mo(2) S(8) C(29) -53(1) 1_555 1_555 1_555 1_555 yes
S(6) Mo(2) P(3) C(26) 88(1) 1_555 1_555 1_555 1_555 yes
S(6) Mo(2) P(3) C(27) -160(1) 1_555 1_555 1_555 1_555 yes
S(6) Mo(2) P(3) C(28) -23(1) 1_555 1_555 1_555 1_555 yes
S(6) Mo(2) P(4) C(30) 179.9(10) 1_555 1_555 1_555 1_555 yes
S(6) Mo(2) P(4) C(31) 66(1) 1_555 1_555 1_555 1_555 yes
S(6) Mo(2) P(4) C(32) -61(1) 1_555 1_555 1_555 1_555 yes
S(7) Mo(2) S(5) C(17) -16(1) 1_555 1_555 1_555 1_555 yes
S(7) Mo(2) S(6) C(21) -58(1) 1_555 1_555 1_555 1_555 yes
S(7) Mo(2) S(8) C(29) 171(1) 1_555 1_555 1_555 1_555 yes
S(7) Mo(2) P(3) C(26) -26(1) 1_555 1_555 1_555 1_555 yes
S(7) Mo(2) P(3) C(27) 85(1) 1_555 1_555 1_555 1_555 yes
S(7) Mo(2) P(3) C(28) -138(1) 1_555 1_555 1_555 1_555 yes
S(7) Mo(2) P(4) C(30) 2(1) 1_555 1_555 1_555 1_555 yes
S(7) Mo(2) P(4) C(31) -110(1) 1_555 1_555 1_555 1_555 yes
S(7) Mo(2) P(4) C(32) 121(1) 1_555 1_555 1_555 1_555 yes
S(7) C(25) C(26) P(3) -52(2) 1_555 1_555 1_555 1_555 yes
S(8) Mo(2) S(5) C(17) 75(1) 1_555 1_555 1_555 1_555 yes
S(8) Mo(2) S(6) C(21) 170(1) 1_555 1_555 1_555 1_555 yes
S(8) Mo(2) S(7) C(25) 85(1) 1_555 1_555 1_555 1_555 yes
S(8) Mo(2) P(3) C(26) -118(1) 1_555 1_555 1_555 1_555 yes
S(8) Mo(2) P(3) C(27) -7(1) 1_555 1_555 1_555 1_555 yes
S(8) Mo(2) P(3) C(28) 129(1) 1_555 1_555 1_555 1_555 yes
S(8) Mo(2) P(4) C(30) 24.7(10) 1_555 1_555 1_555 1_555 yes
S(8) Mo(2) P(4) C(31) -89(1) 1_555 1_555 1_555 1_555 yes
S(8) Mo(2) P(4) C(32) 143(1) 1_555 1_555 1_555 1_555 yes
S(8) C(29) C(30) P(4) 45(2) 1_555 1_555 1_555 1_555 yes
P(1) Mo(1) S(1) C(1) 11(8) 1_555 1_555 1_555 1_555 yes
P(1) Mo(1) S(2) C(5) 131(1) 1_555 1_555 1_555 1_555 yes
P(1) Mo(1) S(3) C(9) -3(1) 1_555 1_555 1_555 1_555 yes
P(1) Mo(1) S(4) C(13) 96(1) 1_555 1_555 1_555 1_555 yes
P(1) Mo(1) P(2) C(14) -97.0(10) 1_555 1_555 1_555 1_555 yes
P(1) Mo(1) P(2) C(15) 18(1) 1_555 1_555 1_555 1_555 yes
P(1) Mo(1) P(2) C(16) 145(1) 1_555 1_555 1_555 1_555 yes
P(2) Mo(1) S(1) C(1) -156(1) 1_555 1_555 1_555 1_555 yes
P(2) Mo(1) S(2) C(5) -125(1) 1_555 1_555 1_555 1_555 yes
P(2) Mo(1) S(3) C(9) -105(1) 1_555 1_555 1_555 1_555 yes
P(2) Mo(1) S(4) C(13) -5(1) 1_555 1_555 1_555 1_555 yes
P(2) Mo(1) P(1) C(10) 151(1) 1_555 1_555 1_555 1_555 yes
P(2) Mo(1) P(1) C(11) 47(2) 1_555 1_555 1_555 1_555 yes
P(2) Mo(1) P(1) C(12) -90(1) 1_555 1_555 1_555 1_555 yes
P(3) Mo(2) S(5) C(17) -60(4) 1_555 1_555 1_555 1_555 yes
P(3) Mo(2) S(6) C(21) -133(1) 1_555 1_555 1_555 1_555 yes
P(3) Mo(2) S(7) C(25) 3(1) 1_555 1_555 1_555 1_555 yes
P(3) Mo(2) S(8) C(29) -108(1) 1_555 1_555 1_555 1_555 yes
P(3) Mo(2) P(4) C(30) 104.1(10) 1_555 1_555 1_555 1_555 yes
P(3) Mo(2) P(4) C(31) -9(1) 1_555 1_555 1_555 1_555 yes
P(3) Mo(2) P(4) C(32) -137(1) 1_555 1_555 1_555 1_555 yes
P(4) Mo(2) S(5) C(17) 151(1) 1_555 1_555 1_555 1_555 yes
P(4) Mo(2) S(6) C(21) 121(1) 1_555 1_555 1_555 1_555 yes
P(4) Mo(2) S(7) C(25) 106(1) 1_555 1_555 1_555 1_555 yes
P(4) Mo(2) S(8) C(29) -4(1) 1_555 1_555 1_555 1_555 yes
P(4) Mo(2) P(3) C(26) 166(1) 1_555 1_555 1_555 1_555 yes
P(4) Mo(2) P(3) C(27) -82(1) 1_555 1_555 1_555 1_555 yes
P(4) Mo(2) P(3) C(28) 54(1) 1_555 1_555 1_555 1_555 yes
C(9) C(10) P(1) C(11) 166(3) 1_555 1_555 1_555 1_555 yes
C(9) C(10) P(1) C(12) -91(3) 1_555 1_555 1_555 1_555 yes
C(13) C(14) P(2) C(15) -76(2) 1_555 1_555 1_555 1_555 yes
C(13) C(14) P(2) C(16) 175(2) 1_555 1_555 1_555 1_555 yes
C(25) C(26) P(3) C(27) -75(2) 1_555 1_555 1_555 1_555 yes
C(25) C(26) P(3) C(28) -179(2) 1_555 1_555 1_555 1_555 yes
C(29) C(30) P(4) C(31) 76(2) 1_555 1_555 1_555 1_555 yes
C(29) C(30) P(4) C(32) -174(2) 1_555 1_555 1_555 1_555 yes
